data_7025825
loop_
_publ_author_name
'M\"omming, Cornelia M'
'Kehr, Gerald'
'Wibbeling, Birgit'
'Fr\"ohlich, Roland'
'Erker, Gerhard'

_publ_section_title
;
 Addition reactions to the intramolecular mesityl2P-CH2-CH2-B(C6F5)2
 frustrated Lewis pair.
;
_journal_issue 32
_journal_name_full 'Dalton transactions (Cambridge, England : 2003)'
_journal_page_first 7556
_journal_page_last 7564
_journal_paper_doi 10.1039/c0dt00015a
_journal_volume 39
_journal_year 2010
_chemical_formula_sum 'C37 H31 B F10 N P'
_chemical_formula_weight 721.41
_chemical_name_systematic
;
?
;
_space_group_IT_number 14
_symmetry_cell_setting monoclinic
_symmetry_space_group_name_Hall '-P 2yn'
_symmetry_space_group_name_H-M 'P 1 21/n 1'
_atom_sites_solution_hydrogens geom
_atom_sites_solution_primary direct
_atom_sites_solution_secondary difmap
_audit_creation_method SHELXL-97
_cell_angle_alpha 90.00
_cell_angle_beta 95.333(2)
_cell_angle_gamma 90.00
_cell_formula_units_Z 4
_cell_length_a 16.1539(6)
_cell_length_b 12.4332(4)
_cell_length_c 17.1214(7)
_cell_measurement_reflns_used 5891
_cell_measurement_temperature 223(2)
_cell_measurement_theta_max 68.25
_cell_measurement_theta_min 0.88
_cell_volume 3423.9(2)
_computing_cell_refinement 'COllect (Nonius B.V., 1998)'
_computing_data_collection 'Collect (Nonius B.V., 1998)'
_computing_data_reduction 'Denzo-SMN (Otwinowski & Minor, 1997)'
_computing_molecular_graphics 'XP (BrukerAXS, 2000)'
_computing_publication_material 'SHELXL-97 (Sheldrick, 1997)'
_computing_structure_refinement 'SHELXL-97 (Sheldrick, 1997)'
_computing_structure_solution 'SHELXS-97 (Sheldrick, 1990)'
_diffrn_ambient_temperature 223(2)
_diffrn_measured_fraction_theta_full 0.972
_diffrn_measured_fraction_theta_max 0.972
_diffrn_measurement_device_type 'Nonius KappaCCD APEXII'
_diffrn_measurement_method '\w and \f scans'
_diffrn_radiation_monochromator graphite
_diffrn_radiation_source 'fine-focus sealed tube'
_diffrn_radiation_type CuK\a
_diffrn_radiation_wavelength 1.54178
_diffrn_reflns_av_R_equivalents 0.055
_diffrn_reflns_av_sigmaI/netI 0.0307
_diffrn_reflns_limit_h_max 19
_diffrn_reflns_limit_h_min -19
_diffrn_reflns_limit_k_max 11
_diffrn_reflns_limit_k_min -14
_diffrn_reflns_limit_l_max 20
_diffrn_reflns_limit_l_min -20
_diffrn_reflns_number 26661
_diffrn_reflns_theta_full 67.59
_diffrn_reflns_theta_max 67.59
_diffrn_reflns_theta_min 4.40
_exptl_absorpt_coefficient_mu 1.451
_exptl_absorpt_correction_T_max 0.8685
_exptl_absorpt_correction_T_min 0.8117
_exptl_absorpt_correction_type multi-scan
_exptl_absorpt_process_details 'Denzo (Otwinowski, Borek, Majewski & Minor, 2003)'
_exptl_crystal_colour colourless
_exptl_crystal_density_diffrn 1.400
_exptl_crystal_density_method 'not measured'
_exptl_crystal_description block
_exptl_crystal_F_000 1480
_exptl_crystal_size_max 0.15
_exptl_crystal_size_mid 0.15
_exptl_crystal_size_min 0.10
_refine_diff_density_max 0.199
_refine_diff_density_min -0.204
_refine_diff_density_rms 0.039
_refine_ls_extinction_method none
_refine_ls_goodness_of_fit_ref 1.007
_refine_ls_hydrogen_treatment constr
_refine_ls_matrix_type full
_refine_ls_number_parameters 457
_refine_ls_number_reflns 6016
_refine_ls_number_restraints 0
_refine_ls_restrained_S_all 1.007
_refine_ls_R_factor_all 0.0605
_refine_ls_R_factor_gt 0.0468
_refine_ls_shift/su_max 0.001
_refine_ls_shift/su_mean 0.000
_refine_ls_structure_factor_coef Fsqd
_refine_ls_weighting_details 'calc w=1/[\s^2^(Fo^2^)+(0.0966P)^2^+0.8805P] where P=(Fo^2^+2Fc^2^)/3'
_refine_ls_weighting_scheme calc
_refine_ls_wR_factor_gt 0.1390
_refine_ls_wR_factor_ref 0.1531
_reflns_number_gt 4855
_reflns_number_total 6016
_reflns_threshold_expression >2sigma(I)
_cod_data_source_file c0dt00015a.txt
_cod_data_source_block erk5132
_cod_original_sg_symbol_H-M P21/n
_cod_database_code 7025825

loop_
_symmetry_equiv_pos_as_xyz
'x, y, z'
'-x+1/2, y+1/2, -z+1/2'
'-x, -y, -z'
'x-1/2, -y-1/2, z-1/2'

loop_
_atom_site_label
_atom_site_type_symbol
_atom_site_fract_x
_atom_site_fract_y
_atom_site_fract_z
_atom_site_U_iso_or_equiv
_atom_site_adp_type
_atom_site_occupancy
_atom_site_symmetry_multiplicity
_atom_site_calc_flag
_atom_site_refinement_flags
P1 P 0.88413(4) 0.62858(5) 0.05588(3) 0.04862(18) Uani 1 1 d .
B1 B 0.97497(16) 0.8044(2) 0.26114(15) 0.0461(6) Uani 1 1 d .
C1 C 0.96157(15) 0.70000(18) 0.12466(13) 0.0504(5) Uani 1 1 d .
H1A H 1.0134 0.6586 0.1311 0.060 Uiso 1 1 calc R
H1B H 0.9739 0.7706 0.1031 0.060 Uiso 1 1 calc R
C2 C 0.92708(15) 0.71417(17) 0.20485(13) 0.0493(5) Uani 1 1 d .
H2A H 0.9304 0.6449 0.2323 0.059 Uiso 1 1 calc R
H2B H 0.8682 0.7339 0.1961 0.059 Uiso 1 1 calc R
N3 N 0.95068(12) 0.92648(14) 0.22981(11) 0.0473(4) Uani 1 1 d .
C4 C 0.99877(16) 1.01070(19) 0.25350(16) 0.0598(6) Uani 1 1 d .
H4 H 1.0480 0.9983 0.2861 0.072 Uiso 1 1 calc R
C5 C 0.97831(19) 1.1140(2) 0.23168(19) 0.0713(8) Uani 1 1 d .
H5 H 1.0136 1.1713 0.2481 0.086 Uiso 1 1 calc R
C6 C 0.9057(2) 1.1328(2) 0.1855(2) 0.0778(8) Uani 1 1 d .
H6 H 0.8905 1.2031 0.1699 0.093 Uiso 1 1 calc R
C7 C 0.8557(2) 1.0475(2) 0.16259(18) 0.0763(8) Uani 1 1 d .
H7 H 0.8052 1.0587 0.1317 0.092 Uiso 1 1 calc R
C8 C 0.87983(16) 0.9454(2) 0.18509(15) 0.0578(6) Uani 1 1 d .
H8 H 0.8455 0.8871 0.1686 0.069 Uiso 1 1 calc R
C11 C 0.91917(15) 0.62088(17) -0.04362(14) 0.0503(5) Uani 1 1 d .
C12 C 1.00141(16) 0.62951(18) -0.06420(15) 0.0554(6) Uani 1 1 d .
C13 C 1.01765(19) 0.61375(18) -0.14197(17) 0.0632(7) Uani 1 1 d .
H13 H 1.0730 0.6174 -0.1546 0.076 Uiso 1 1 calc R
C14 C 0.9555(2) 0.59294(19) -0.20149(16) 0.0662(7) Uani 1 1 d .
C15 C 0.87614(19) 0.5804(2) -0.18049(15) 0.0642(7) Uani 1 1 d .
H15 H 0.8332 0.5642 -0.2196 0.077 Uiso 1 1 calc R
C16 C 0.85695(17) 0.59085(19) -0.10344(14) 0.0575(6) Uani 1 1 d .
C17 C 1.07558(16) 0.6568(2) -0.00721(18) 0.0667(7) Uani 1 1 d .
H17A H 1.0700 0.7297 0.0117 0.100 Uiso 1 1 calc R
H17B H 1.1260 0.6509 -0.0335 0.100 Uiso 1 1 calc R
H17C H 1.0782 0.6073 0.0367 0.100 Uiso 1 1 calc R
C18 C 0.9759(3) 0.5851(3) -0.28581(18) 0.0913(11) Uani 1 1 d .
H18A H 0.9257 0.5689 -0.3193 0.137 Uiso 1 1 calc R
H18B H 1.0164 0.5284 -0.2905 0.137 Uiso 1 1 calc R
H18C H 0.9987 0.6530 -0.3017 0.137 Uiso 1 1 calc R
C19 C 0.76823(17) 0.5681(3) -0.08755(17) 0.0757(8) Uani 1 1 d .
H19A H 0.7395 0.6354 -0.0805 0.114 Uiso 1 1 calc R
H19B H 0.7678 0.5250 -0.0404 0.114 Uiso 1 1 calc R
H19C H 0.7403 0.5292 -0.1316 0.114 Uiso 1 1 calc R
C21 C 0.80375(14) 0.73522(18) 0.04663(13) 0.0497(5) Uani 1 1 d .
C22 C 0.73102(15) 0.7151(2) 0.08394(14) 0.0558(6) Uani 1 1 d .
C23 C 0.66943(17) 0.7941(2) 0.08213(16) 0.0666(7) Uani 1 1 d .
H23 H 0.6214 0.7808 0.1077 0.080 Uiso 1 1 calc R
C24 C 0.67657(18) 0.8911(2) 0.04425(16) 0.0688(7) Uani 1 1 d .
C25 C 0.74842(18) 0.9100(2) 0.00809(15) 0.0635(7) Uani 1 1 d .
H25 H 0.7542 0.9759 -0.0177 0.076 Uiso 1 1 calc R
C26 C 0.81221(15) 0.83500(19) 0.00857(13) 0.0530(6) Uani 1 1 d .
C27 C 0.71573(18) 0.6110(2) 0.12527(18) 0.0710(7) Uani 1 1 d .
H27A H 0.7143 0.5522 0.0880 0.106 Uiso 1 1 calc R
H27B H 0.6630 0.6150 0.1480 0.106 Uiso 1 1 calc R
H27C H 0.7601 0.5989 0.1665 0.106 Uiso 1 1 calc R
C28 C 0.6081(2) 0.9737(3) 0.0411(2) 0.1036(12) Uani 1 1 d .
H28A H 0.6129 1.0154 0.0892 0.155 Uiso 1 1 calc R
H28B H 0.5546 0.9378 0.0353 0.155 Uiso 1 1 calc R
H28C H 0.6127 1.0213 -0.0032 0.155 Uiso 1 1 calc R
C29 C 0.88661(18) 0.8654(2) -0.03344(17) 0.0675(7) Uani 1 1 d .
H29A H 0.8838 0.8289 -0.0837 0.101 Uiso 1 1 calc R
H29B H 0.9370 0.8443 -0.0020 0.101 Uiso 1 1 calc R
H29C H 0.8869 0.9426 -0.0417 0.101 Uiso 1 1 calc R
C31 C 0.94565(14) 0.80726(18) 0.35125(13) 0.0481(5) Uani 1 1 d .
C32 C 0.86827(16) 0.7748(2) 0.37074(15) 0.0612(6) Uani 1 1 d .
F32 F 0.81085(10) 0.73508(17) 0.31560(10) 0.0921(6) Uani 1 1 d .
C33 C 0.84220(18) 0.7790(2) 0.44521(17) 0.0697(7) Uani 1 1 d .
F33 F 0.76642(12) 0.7432(2) 0.45870(12) 0.1097(7) Uani 1 1 d .
C34 C 0.89439(19) 0.8201(2) 0.50526(16) 0.0680(7) Uani 1 1 d .
F34 F 0.87042(13) 0.82673(17) 0.57818(10) 0.0959(6) Uani 1 1 d .
C35 C 0.97131(17) 0.8552(2) 0.48993(14) 0.0586(6) Uani 1 1 d .
F35 F 1.02264(11) 0.89769(14) 0.54840(9) 0.0776(5) Uani 1 1 d .
C36 C 0.99504(15) 0.84828(19) 0.41489(14) 0.0513(5) Uani 1 1 d .
F36 F 1.07160(9) 0.88637(13) 0.40557(9) 0.0681(4) Uani 1 1 d .
C41 C 1.07507(14) 0.78352(17) 0.25653(12) 0.0458(5) Uani 1 1 d .
C42 C 1.12282(15) 0.82582(18) 0.20062(14) 0.0507(5) Uani 1 1 d .
F42 F 1.09156(10) 0.90316(11) 0.15052(9) 0.0654(4) Uani 1 1 d .
C43 C 1.20245(16) 0.7930(2) 0.18993(15) 0.0583(6) Uani 1 1 d .
F43 F 1.24441(10) 0.83928(14) 0.13432(10) 0.0801(5) Uani 1 1 d .
C44 C 1.23801(16) 0.7116(2) 0.23475(15) 0.0619(7) Uani 1 1 d .
F44 F 1.31517(10) 0.67665(16) 0.22512(10) 0.0875(5) Uani 1 1 d .
C45 C 1.19366(17) 0.6651(2) 0.29034(14) 0.0593(6) Uani 1 1 d .
F45 F 1.22649(11) 0.58172(14) 0.33226(9) 0.0786(5) Uani 1 1 d .
C46 C 1.11499(15) 0.70197(18) 0.30024(13) 0.0497(5) Uani 1 1 d .
F46 F 1.07504(10) 0.65191(11) 0.35621(8) 0.0635(4) Uani 1 1 d .

loop_
_atom_site_aniso_label
_atom_site_aniso_U_11
_atom_site_aniso_U_22
_atom_site_aniso_U_33
_atom_site_aniso_U_23
_atom_site_aniso_U_13
_atom_site_aniso_U_12
P1 0.0475(3) 0.0483(3) 0.0480(3) -0.0013(2) -0.0068(2) -0.0002(2)
B1 0.0443(14) 0.0487(13) 0.0441(13) 0.0027(10) -0.0023(10) -0.0032(10)
C1 0.0499(13) 0.0497(12) 0.0494(13) -0.0023(10) -0.0067(10) 0.0010(10)
C2 0.0495(13) 0.0480(11) 0.0481(12) 0.0036(9) -0.0086(10) -0.0014(10)
N3 0.0461(10) 0.0476(10) 0.0478(10) -0.0015(8) 0.0028(8) -0.0013(8)
C4 0.0551(14) 0.0516(13) 0.0721(16) -0.0035(11) 0.0031(12) -0.0056(11)
C5 0.0723(19) 0.0510(14) 0.091(2) -0.0036(13) 0.0099(16) -0.0073(12)
C6 0.091(2) 0.0497(14) 0.091(2) 0.0062(14) 0.0016(18) 0.0107(14)
C7 0.083(2) 0.0589(15) 0.083(2) 0.0009(14) -0.0165(16) 0.0150(14)
C8 0.0558(14) 0.0553(13) 0.0596(14) -0.0002(11) -0.0088(11) 0.0029(11)
C11 0.0514(13) 0.0449(11) 0.0533(13) -0.0020(10) -0.0019(10) 0.0025(9)
C12 0.0589(15) 0.0449(12) 0.0620(15) -0.0022(10) 0.0032(12) 0.0021(10)
C13 0.0739(18) 0.0462(13) 0.0715(17) -0.0033(11) 0.0170(14) 0.0018(11)
C14 0.098(2) 0.0449(12) 0.0564(15) -0.0038(11) 0.0115(15) 0.0062(13)
C15 0.081(2) 0.0580(14) 0.0507(14) -0.0071(11) -0.0073(13) 0.0092(13)
C16 0.0629(15) 0.0545(13) 0.0526(14) -0.0039(10) -0.0078(11) 0.0054(11)
C17 0.0492(14) 0.0693(16) 0.0822(19) -0.0142(13) 0.0093(13) -0.0024(12)
C18 0.143(3) 0.0702(18) 0.0636(18) -0.0084(14) 0.026(2) 0.0016(19)
C19 0.0564(16) 0.100(2) 0.0664(17) -0.0211(15) -0.0146(13) -0.0047(15)
C21 0.0468(13) 0.0576(13) 0.0423(12) -0.0020(10) -0.0079(10) 0.0009(10)
C22 0.0469(13) 0.0728(15) 0.0458(13) -0.0030(11) -0.0063(10) -0.0024(11)
C23 0.0482(15) 0.0893(19) 0.0610(16) -0.0043(14) -0.0025(12) 0.0073(13)
C24 0.0578(16) 0.091(2) 0.0553(15) -0.0038(14) -0.0058(12) 0.0245(14)
C25 0.0716(18) 0.0676(15) 0.0484(13) 0.0035(11) -0.0099(12) 0.0172(13)
C26 0.0555(14) 0.0587(13) 0.0430(12) 0.0016(10) -0.0045(10) 0.0066(11)
C27 0.0571(16) 0.0848(19) 0.0709(18) 0.0062(14) 0.0057(13) -0.0098(14)
C28 0.085(2) 0.123(3) 0.103(3) 0.012(2) 0.005(2) 0.050(2)
C29 0.0705(18) 0.0607(15) 0.0716(17) 0.0149(13) 0.0088(14) 0.0087(13)
C31 0.0441(12) 0.0518(12) 0.0474(12) 0.0033(9) -0.0006(10) -0.0025(9)
C32 0.0506(14) 0.0768(16) 0.0553(14) -0.0003(12) 0.0004(11) -0.0119(12)
F32 0.0581(10) 0.1482(16) 0.0698(10) -0.0135(10) 0.0043(8) -0.0400(10)
C33 0.0574(16) 0.0899(19) 0.0639(17) 0.0023(14) 0.0178(13) -0.0104(14)
F33 0.0724(12) 0.168(2) 0.0932(14) -0.0041(13) 0.0343(11) -0.0372(12)
C34 0.0754(19) 0.0766(17) 0.0541(15) 0.0032(12) 0.0173(14) 0.0052(14)
F34 0.1048(15) 0.1294(15) 0.0577(10) -0.0021(10) 0.0298(10) -0.0026(12)
C35 0.0598(15) 0.0676(15) 0.0473(13) -0.0068(11) -0.0012(11) 0.0067(12)
F35 0.0769(11) 0.0997(11) 0.0539(9) -0.0203(8) -0.0070(8) 0.0062(9)
C36 0.0439(13) 0.0580(13) 0.0514(13) -0.0025(10) 0.0013(10) 0.0012(10)
F36 0.0478(8) 0.0944(10) 0.0615(9) -0.0216(7) 0.0024(7) -0.0152(7)
C41 0.0478(12) 0.0473(11) 0.0410(11) -0.0060(9) -0.0032(9) -0.0031(9)
C42 0.0487(13) 0.0531(12) 0.0496(13) -0.0027(10) 0.0003(10) -0.0009(10)
F42 0.0663(9) 0.0657(8) 0.0657(9) 0.0158(7) 0.0139(7) 0.0032(7)
C43 0.0530(14) 0.0693(15) 0.0533(14) -0.0101(12) 0.0083(11) -0.0050(12)
F43 0.0690(10) 0.0963(11) 0.0793(11) -0.0015(9) 0.0301(9) -0.0032(8)
C44 0.0472(14) 0.0829(17) 0.0547(15) -0.0183(13) -0.0006(11) 0.0110(12)
F44 0.0574(10) 0.1257(14) 0.0794(11) -0.0178(10) 0.0061(8) 0.0284(9)
C45 0.0598(15) 0.0685(15) 0.0463(13) -0.0075(11) -0.0123(11) 0.0139(12)
F45 0.0834(11) 0.0904(11) 0.0588(9) 0.0000(8) -0.0113(8) 0.0350(9)
C46 0.0499(13) 0.0560(12) 0.0416(11) -0.0049(10) -0.0047(10) 0.0005(10)
F46 0.0706(10) 0.0657(8) 0.0538(8) 0.0119(6) 0.0033(7) 0.0079(7)

loop_
_atom_type_symbol
_atom_type_description
_atom_type_scat_dispersion_real
_atom_type_scat_dispersion_imag
_atom_type_scat_source
C C 0.0181 0.0091 'International Tables Vol C Tables 4.2.6.8 and 6.1.1.4'
H H 0.0000 0.0000 'International Tables Vol C Tables 4.2.6.8 and 6.1.1.4'
B B 0.0090 0.0039 'International Tables Vol C Tables 4.2.6.8 and 6.1.1.4'
N N 0.0311 0.0180 'International Tables Vol C Tables 4.2.6.8 and 6.1.1.4'
F F 0.0727 0.0534 'International Tables Vol C Tables 4.2.6.8 and 6.1.1.4'
P P 0.2955 0.4335 'International Tables Vol C Tables 4.2.6.8 and 6.1.1.4'

loop_
_geom_angle_atom_site_label_1
_geom_angle_atom_site_label_2
_geom_angle_atom_site_label_3
_geom_angle
C11 P1 C21 103.34(10)
C11 P1 C1 111.26(11)
C21 P1 C1 97.89(10)
C2 B1 N3 110.92(17)
C2 B1 C41 106.15(18)
N3 B1 C41 109.58(17)
C2 B1 C31 113.92(19)
N3 B1 C31 101.74(17)
C41 B1 C31 114.53(18)
C2 C1 P1 109.94(16)
C2 C1 H1A 109.7
P1 C1 H1A 109.7
C2 C1 H1B 109.7
P1 C1 H1B 109.7
H1A C1 H1B 108.2
C1 C2 B1 114.56(19)
C1 C2 H2A 108.6
B1 C2 H2A 108.6
C1 C2 H2B 108.6
B1 C2 H2B 108.6
H2A C2 H2B 107.6
C8 N3 C4 118.4(2)
C8 N3 B1 120.96(19)
C4 N3 B1 120.47(19)
N3 C4 C5 122.0(3)
N3 C4 H4 119.0
C5 C4 H4 119.0
C4 C5 C6 119.3(3)
C4 C5 H5 120.4
C6 C5 H5 120.4
C7 C6 C5 118.9(3)
C7 C6 H6 120.6
C5 C6 H6 120.6
C6 C7 C8 119.5(3)
C6 C7 H7 120.3
C8 C7 H7 120.3
N3 C8 C7 122.0(2)
N3 C8 H8 119.0
C7 C8 H8 119.0
C12 C11 C16 117.5(2)
C12 C11 P1 127.11(18)
C16 C11 P1 115.01(19)
C13 C12 C11 119.6(2)
C13 C12 C17 116.1(2)
C11 C12 C17 124.4(2)
C14 C13 C12 122.7(3)
C14 C13 H13 118.6
C12 C13 H13 118.6
C15 C14 C13 117.3(2)
C15 C14 C18 122.3(3)
C13 C14 C18 120.4(3)
C14 C15 C16 122.3(3)
C14 C15 H15 118.8
C16 C15 H15 118.8
C15 C16 C11 120.4(3)
C15 C16 C19 116.9(2)
C11 C16 C19 122.7(2)
C12 C17 H17A 109.5
C12 C17 H17B 109.5
H17A C17 H17B 109.5
C12 C17 H17C 109.5
H17A C17 H17C 109.5
H17B C17 H17C 109.5
C14 C18 H18A 109.5
C14 C18 H18B 109.5
H18A C18 H18B 109.5
C14 C18 H18C 109.5
H18A C18 H18C 109.5
H18B C18 H18C 109.5
C16 C19 H19A 109.5
C16 C19 H19B 109.5
H19A C19 H19B 109.5
C16 C19 H19C 109.5
H19A C19 H19C 109.5
H19B C19 H19C 109.5
C22 C21 C26 119.0(2)
C22 C21 P1 116.16(17)
C26 C21 P1 124.79(18)
C23 C22 C21 119.1(2)
C23 C22 C27 117.9(2)
C21 C22 C27 123.0(2)
C24 C23 C22 122.4(3)
C24 C23 H23 118.8
C22 C23 H23 118.8
C23 C24 C25 118.0(2)
C23 C24 C28 121.3(3)
C25 C24 C28 120.7(3)
C24 C25 C26 122.4(3)
C24 C25 H25 118.8
C26 C25 H25 118.8
C25 C26 C21 119.2(2)
C25 C26 C29 117.0(2)
C21 C26 C29 123.8(2)
C22 C27 H27A 109.5
C22 C27 H27B 109.5
H27A C27 H27B 109.5
C22 C27 H27C 109.5
H27A C27 H27C 109.5
H27B C27 H27C 109.5
C24 C28 H28A 109.5
C24 C28 H28B 109.5
H28A C28 H28B 109.5
C24 C28 H28C 109.5
H28A C28 H28C 109.5
H28B C28 H28C 109.5
C26 C29 H29A 109.5
C26 C29 H29B 109.5
H29A C29 H29B 109.5
C26 C29 H29C 109.5
H29A C29 H29C 109.5
H29B C29 H29C 109.5
C32 C31 C36 112.6(2)
C32 C31 B1 124.2(2)
C36 C31 B1 123.1(2)
F32 C32 C33 114.2(2)
F32 C32 C31 120.9(2)
C33 C32 C31 124.9(2)
F33 C33 C34 120.2(2)
F33 C33 C32 120.5(3)
C34 C33 C32 119.3(3)
F34 C34 C35 120.3(3)
F34 C34 C33 120.7(3)
C35 C34 C33 118.9(2)
F35 C35 C34 119.4(2)
F35 C35 C36 120.8(2)
C34 C35 C36 119.8(2)
F36 C36 C35 115.2(2)
F36 C36 C31 120.2(2)
C35 C36 C31 124.5(2)
C46 C41 C42 112.9(2)
C46 C41 B1 120.0(2)
C42 C41 B1 125.8(2)
F42 C42 C43 115.1(2)
F42 C42 C41 120.5(2)
C43 C42 C41 124.4(2)
F43 C43 C44 120.0(2)
F43 C43 C42 120.3(2)
C44 C43 C42 119.6(2)
F44 C44 C43 121.2(3)
F44 C44 C45 119.9(2)
C43 C44 C45 118.9(2)
F45 C45 C44 119.4(2)
F45 C45 C46 121.0(2)
C44 C45 C46 119.6(2)
F46 C46 C45 116.1(2)
F46 C46 C41 119.4(2)
C45 C46 C41 124.5(2)

loop_
_geom_bond_atom_site_label_1
_geom_bond_atom_site_label_2
_geom_bond_distance
P1 C11 1.847(2)
P1 C21 1.852(2)
P1 C1 1.862(2)
B1 C2 1.627(3)
B1 N3 1.645(3)
B1 C41 1.647(3)
B1 C31 1.656(3)
C1 C2 1.539(3)
C1 H1A 0.9800
C1 H1B 0.9800
C2 H2A 0.9800
C2 H2B 0.9800
N3 C8 1.338(3)
N3 C4 1.344(3)
C4 C5 1.369(4)
C4 H4 0.9400
C5 C6 1.373(5)
C5 H5 0.9400
C6 C7 1.368(4)
C6 H6 0.9400
C7 C8 1.372(4)
C7 H7 0.9400
C8 H8 0.9400
C11 C12 1.410(4)
C11 C16 1.417(3)
C12 C13 1.395(4)
C12 C17 1.512(4)
C13 C14 1.387(4)
C13 H13 0.9400
C14 C15 1.372(4)
C14 C18 1.514(4)
C15 C16 1.389(4)
C15 H15 0.9400
C16 C19 1.510(4)
C17 H17A 0.9700
C17 H17B 0.9700
C17 H17C 0.9700
C18 H18A 0.9700
C18 H18B 0.9700
C18 H18C 0.9700
C19 H19A 0.9700
C19 H19B 0.9700
C19 H19C 0.9700
C21 C22 1.411(3)
C21 C26 1.414(3)
C22 C23 1.397(4)
C22 C27 1.506(4)
C23 C24 1.379(4)
C23 H23 0.9400
C24 C25 1.385(4)
C24 C28 1.507(4)
C25 C26 1.389(4)
C25 H25 0.9400
C26 C29 1.505(4)
C27 H27A 0.9700
C27 H27B 0.9700
C27 H27C 0.9700
C28 H28A 0.9700
C28 H28B 0.9700
C28 H28C 0.9700
C29 H29A 0.9700
C29 H29B 0.9700
C29 H29C 0.9700
C31 C32 1.384(3)
C31 C36 1.386(3)
C32 F32 1.354(3)
C32 C33 1.380(4)
C33 F33 1.343(3)
C33 C34 1.366(4)
C34 F34 1.343(3)
C34 C35 1.365(4)
C35 F35 1.347(3)
C35 C36 1.377(3)
C36 F36 1.348(3)
C41 C46 1.384(3)
C41 C42 1.388(3)
C42 F42 1.355(3)
C42 C43 1.378(3)
C43 F43 1.348(3)
C43 C44 1.364(4)
C44 F44 1.345(3)
C44 C45 1.371(4)
C45 F45 1.342(3)
C45 C46 1.376(3)
C46 F46 1.355(3)

loop_
_geom_torsion_atom_site_label_1
_geom_torsion_atom_site_label_2
_geom_torsion_atom_site_label_3
_geom_torsion_atom_site_label_4
_geom_torsion
C11 P1 C1 C2 174.85(14)
C21 P1 C1 C2 67.16(17)
P1 C1 C2 B1 -162.70(16)
N3 B1 C2 C1 73.7(2)
C41 B1 C2 C1 -45.3(2)
C31 B1 C2 C1 -172.23(18)
C2 B1 N3 C8 23.2(3)
C41 B1 N3 C8 140.1(2)
C31 B1 N3 C8 -98.3(2)
C2 B1 N3 C4 -161.8(2)
C41 B1 N3 C4 -44.9(3)
C31 B1 N3 C4 76.7(2)
C8 N3 C4 C5 -1.6(4)
B1 N3 C4 C5 -176.8(2)
N3 C4 C5 C6 1.4(4)
C4 C5 C6 C7 0.0(5)
C5 C6 C7 C8 -1.0(5)
C4 N3 C8 C7 0.5(4)
B1 N3 C8 C7 175.6(2)
C6 C7 C8 N3 0.8(5)
C21 P1 C11 C12 125.8(2)
C1 P1 C11 C12 21.7(2)
C21 P1 C11 C16 -61.90(19)
C1 P1 C11 C16 -166.00(17)
C16 C11 C12 C13 3.1(3)
P1 C11 C12 C13 175.22(17)
C16 C11 C12 C17 -177.8(2)
P1 C11 C12 C17 -5.7(3)
C11 C12 C13 C14 2.1(4)
C17 C12 C13 C14 -177.1(2)
C12 C13 C14 C15 -4.6(4)
C12 C13 C14 C18 175.2(2)
C13 C14 C15 C16 1.8(4)
C18 C14 C15 C16 -178.0(2)
C14 C15 C16 C11 3.4(4)
C14 C15 C16 C19 -176.2(2)
C12 C11 C16 C15 -5.8(3)
P1 C11 C16 C15 -178.82(18)
C12 C11 C16 C19 173.8(2)
P1 C11 C16 C19 0.7(3)
C11 P1 C21 C22 137.73(17)
C1 P1 C21 C22 -108.13(18)
C11 P1 C21 C26 -45.3(2)
C1 P1 C21 C26 68.9(2)
C26 C21 C22 C23 0.1(3)
P1 C21 C22 C23 177.27(18)
C26 C21 C22 C27 179.3(2)
P1 C21 C22 C27 -3.5(3)
C21 C22 C23 C24 0.8(4)
C27 C22 C23 C24 -178.5(3)
C22 C23 C24 C25 -1.1(4)
C22 C23 C24 C28 178.2(3)
C23 C24 C25 C26 0.4(4)
C28 C24 C25 C26 -178.9(3)
C24 C25 C26 C21 0.5(4)
C24 C25 C26 C29 179.6(3)
C22 C21 C26 C25 -0.8(3)
P1 C21 C26 C25 -177.67(18)
C22 C21 C26 C29 -179.7(2)
P1 C21 C26 C29 3.4(3)
C2 B1 C31 C32 -26.6(3)
N3 B1 C31 C32 92.8(3)
C41 B1 C31 C32 -149.1(2)
C2 B1 C31 C36 157.0(2)
N3 B1 C31 C36 -83.5(2)
C41 B1 C31 C36 34.6(3)
C36 C31 C32 F32 178.3(2)
B1 C31 C32 F32 1.6(4)
C36 C31 C32 C33 -1.7(4)
B1 C31 C32 C33 -178.4(3)
F32 C32 C33 F33 1.5(4)
C31 C32 C33 F33 -178.4(3)
F32 C32 C33 C34 -178.5(3)
C31 C32 C33 C34 1.6(5)
F33 C33 C34 F34 -1.0(4)
C32 C33 C34 F34 179.1(3)
F33 C33 C34 C35 179.5(3)
C32 C33 C34 C35 -0.4(4)
F34 C34 C35 F35 -0.7(4)
C33 C34 C35 F35 178.8(2)
F34 C34 C35 C36 -179.8(2)
C33 C34 C35 C36 -0.3(4)
F35 C35 C36 F36 0.1(3)
C34 C35 C36 F36 179.1(2)
F35 C35 C36 C31 -179.0(2)
C34 C35 C36 C31 0.1(4)
C32 C31 C36 F36 -178.1(2)
B1 C31 C36 F36 -1.4(3)
C32 C31 C36 C35 0.9(3)
B1 C31 C36 C35 177.6(2)
C2 B1 C41 C46 -79.5(2)
N3 B1 C41 C46 160.67(19)
C31 B1 C41 C46 47.1(3)
C2 B1 C41 C42 86.6(2)
N3 B1 C41 C42 -33.2(3)
C31 B1 C41 C42 -146.8(2)
C46 C41 C42 F42 177.11(19)
B1 C41 C42 F42 10.1(3)
C46 C41 C42 C43 -1.4(3)
B1 C41 C42 C43 -168.4(2)
F42 C42 C43 F43 1.8(3)
C41 C42 C43 F43 -179.6(2)
F42 C42 C43 C44 -176.7(2)
C41 C42 C43 C44 1.9(4)
F43 C43 C44 F44 0.6(4)
C42 C43 C44 F44 179.1(2)
F43 C43 C44 C45 -179.3(2)
C42 C43 C44 C45 -0.8(4)
F44 C44 C45 F45 -3.0(4)
C43 C44 C45 F45 176.9(2)
F44 C44 C45 C46 179.5(2)
C43 C44 C45 C46 -0.6(4)
F45 C45 C46 F46 2.4(3)
C44 C45 C46 F46 179.9(2)
F45 C45 C46 C41 -176.4(2)
C44 C45 C46 C41 1.1(4)
C42 C41 C46 F46 -178.87(19)
B1 C41 C46 F46 -11.1(3)
C42 C41 C46 C45 -0.1(3)
B1 C41 C46 C45 167.7(2)
